data_7711625
loop_
_publ_author_name
'Qin, Yuanyuan'
'Wu, Yuewei'
'Luo, Shuchang'
'Xi, Jing'
'Guo, Yan'
'Ding, Yi'
'Zhang, Jun'
'Liu, Xiangyu'

_publ_section_title
;
 Modulation of the magnetic dynamics of pentagonal-bipyramidal Co(II)
 complexes by fine-tuning the coordination microenvironment.
;
_journal_name_full 'Dalton transactions (Cambridge, England : 2003)'
_journal_paper_doi 10.1039/d2dt02345h
_journal_year 2022
_chemical_formula_moiety 'C24 H24 Co N8 O3, C H4 O'
_chemical_formula_sum 'C25 H28 Co N8 O4'
_chemical_formula_weight 563.48
_space_group_crystal_system monoclinic
_space_group_IT_number 15
_space_group_name_Hall '-C 2yc'
_space_group_name_H-M_alt 'C 1 2/c 1'
_atom_sites_solution_hydrogens mixed
_atom_sites_solution_primary dual
_audit_creation_date 2020-01-11
_audit_creation_method
;
Olex2 1.2
(compiled 2018.05.29 svn.r3508 for OlexSys, GUI svn.r5506)
;
_audit_update_record
;
2021-11-09 deposited with the CCDC.	2022-10-17 downloaded from the CCDC.
;
_cell_angle_alpha 90
_cell_angle_beta 90.826(5)
_cell_angle_gamma 90
_cell_formula_units_Z 8
_cell_length_a 25.621(3)
_cell_length_b 8.0234(12)
_cell_length_c 24.820(3)
_cell_measurement_reflns_used 9893
_cell_measurement_temperature 150(2)
_cell_measurement_theta_max 25.441
_cell_measurement_theta_min 2.301
_cell_volume 5101.7(11)
_computing_cell_refinement 'SAINT V8.40A (?, 2016)'
_computing_data_collection 'SAINT V8.40A (?, 2016)'
_computing_data_reduction 'SAINT V8.40A (?, 2016)'
_computing_molecular_graphics 'Olex2 (Dolomanov et al., 2009)'
_computing_publication_material 'Olex2 (Dolomanov et al., 2009)'
_computing_structure_refinement 'ShelXL (Sheldrick, 2015)'
_computing_structure_solution 'ShelXT (Sheldrick, 2015)'
_diffrn_ambient_temperature 150.0
_diffrn_measured_fraction_theta_full 0.999
_diffrn_measured_fraction_theta_max 0.997
_diffrn_measurement_device_type 'Bruker APEX-II CCD'
_diffrn_measurement_method '\f and \w scans'
_diffrn_radiation_type MoK\a
_diffrn_radiation_wavelength 0.71073
_diffrn_reflns_av_R_equivalents 0.0986
_diffrn_reflns_av_unetI/netI 0.0500
_diffrn_reflns_Laue_measured_fraction_full 0.999
_diffrn_reflns_Laue_measured_fraction_max 0.997
_diffrn_reflns_limit_h_max 31
_diffrn_reflns_limit_h_min -33
_diffrn_reflns_limit_k_max 10
_diffrn_reflns_limit_k_min -10
_diffrn_reflns_limit_l_max 32
_diffrn_reflns_limit_l_min -32
_diffrn_reflns_number 66456
_diffrn_reflns_point_group_measured_fraction_full 0.999
_diffrn_reflns_point_group_measured_fraction_max 0.997
_diffrn_reflns_theta_full 25.242
_diffrn_reflns_theta_max 27.535
_diffrn_reflns_theta_min 1.590
_diffrn_standards_number 0
_exptl_absorpt_coefficient_mu 0.722
_exptl_absorpt_correction_T_max 0.7456
_exptl_absorpt_correction_T_min 0.6506
_exptl_absorpt_correction_type multi-scan
_exptl_absorpt_process_details
'SADABS-2016/2 (Bruker,2016/2) was used for absorption correction. wR2(int) was 0.1098 before and 0.0914 after correction. The Ratio of minimum to maximum transmission is 0.8726. The \l/2 correction factor is Not present.'
_exptl_crystal_colour colourless
_exptl_crystal_colour_primary colourless
_exptl_crystal_density_diffrn 1.467
_exptl_crystal_description block
_exptl_crystal_F_000 2344
_exptl_crystal_size_max 0.12
_exptl_crystal_size_mid 0.11
_exptl_crystal_size_min 0.1
_refine_diff_density_max 1.113
_refine_diff_density_min -0.675
_refine_diff_density_rms 0.087
_refine_ls_extinction_method none
_refine_ls_goodness_of_fit_ref 1.049
_refine_ls_hydrogen_treatment mixed
_refine_ls_matrix_type full
_refine_ls_number_parameters 351
_refine_ls_number_reflns 5878
_refine_ls_number_restraints 3
_refine_ls_restrained_S_all 1.050
_refine_ls_R_factor_all 0.0754
_refine_ls_R_factor_gt 0.0503
_refine_ls_shift/su_max 0.000
_refine_ls_shift/su_mean 0.000
_refine_ls_structure_factor_coef Fsqd
_refine_ls_weighting_details 'w=1/[\s^2^(Fo^2^)+(0.0797P)^2^+13.0643P] where P=(Fo^2^+2Fc^2^)/3'
_refine_ls_weighting_scheme calc
_refine_ls_wR_factor_gt 0.1398
_refine_ls_wR_factor_ref 0.1596
_reflns_Friedel_coverage 0.000
_reflns_number_gt 4230
_reflns_number_total 5878
_reflns_threshold_expression 'I > 2\s(I)'
_cod_data_source_file d2dt02345h2.cif
_cod_data_source_block mo_wyn31_0m_a
_cod_original_cell_volume 5101.7(12)
_cod_database_code 7711625
_shelx_shelxl_version_number 2018/3
_shelx_space_group_comment
;
The symmetry employed for this shelxl refinement is uniquely defined
by the following loop, which should always be used as a source of
symmetry information in preference to the above space-group names.
They are only intended as comments.
;
_shelx_estimated_absorpt_t_max 0.931
_shelx_estimated_absorpt_t_min 0.918
_olex2_refinement_description
;
1. Fixed Uiso
 At 1.2 times of:
  All C(H) groups, All N(H) groups
 At 1.5 times of:
  All C(H,H,H) groups, All O(H) groups
2. Restrained distances
 O3-H3
 0.87 with sigma of 0.01
 C24-H3
 1.907165 with sigma of 0.02
 Co1-H3
 2.831709 with sigma of 0.02
3.a Aromatic/amide H refined with riding coordinates:
 N5(H5), C2(H2), C3(H3A), C4(H4), C10(H10), C11(H11), C12(H12), C13(H13),
 C14(H14), C19(H19), C20(H20), C21(H21), C22(H22), C23(H23)
3.b Idealised Me refined as rotating group:
 C7(H7A,H7B,H7C), C16(H16A,H16B,H16C), C24(H24A,H24B,H24C), C25(H25A,H25B,H25C)
3.c Idealised tetrahedral OH refined as rotating group:
 O4(H4A)
;
_olex2_submission_special_instructions 'No special instructions were received'

loop_
_space_group_symop_operation_xyz
'x, y, z'
'-x, y, -z+1/2'
'x+1/2, y+1/2, z'
'-x+1/2, y+1/2, -z+1/2'
'-x, -y, -z'
'x, -y, z-1/2'
'-x+1/2, -y+1/2, -z'
'x+1/2, -y+1/2, z-1/2'

loop_
_atom_site_label
_atom_site_type_symbol
_atom_site_fract_x
_atom_site_fract_y
_atom_site_fract_z
_atom_site_U_iso_or_equiv
_atom_site_adp_type
_atom_site_occupancy
_atom_site_site_symmetry_order
_atom_site_calc_flag
_atom_site_refinement_flags_posn
_atom_site_refinement_flags_adp
_atom_site_refinement_flags_occupancy
_atom_site_disorder_assembly
_atom_site_disorder_group
Co1 Co 0.61693(2) 0.50123(5) 0.56408(2) 0.02025(14) Uani 1 1 d D . . . .
O1 O 0.63066(8) 0.6503(3) 0.63302(8) 0.0265(5) Uani 1 1 d . . . . .
O2 O 0.54762(8) 0.4646(3) 0.61172(9) 0.0291(5) Uani 1 1 d . . . . .
O3 O 0.64598(9) 0.2753(3) 0.60290(9) 0.0298(5) Uani 1 1 d D . . . .
H3 H 0.6371(13) 0.1748(14) 0.5917(8) 0.045 Uiso 1 1 d DR . . . .
N1 N 0.65106(9) 0.4040(3) 0.49142(9) 0.0226(5) Uani 1 1 d . . . . .
N2 N 0.69694(9) 0.5799(3) 0.56260(9) 0.0229(5) Uani 1 1 d . . . . .
N3 N 0.71614(9) 0.6761(3) 0.60443(10) 0.0236(5) Uani 1 1 d . . . . .
N4 N 0.55728(9) 0.3564(3) 0.51722(10) 0.0226(5) Uani 1 1 d . . . . .
N5 N 0.50971(9) 0.3356(3) 0.54090(10) 0.0242(5) Uani 1 1 d . . . . .
H5 H 0.482919 0.286897 0.524863 0.029 Uiso 1 1 calc R . . . .
N6 N 0.58462(10) 0.7205(3) 0.52458(10) 0.0255(5) Uani 1 1 d . . . . .
N7 N 0.59533(10) 0.8571(3) 0.54005(11) 0.0285(6) Uani 1 1 d . . . . .
N8 N 0.60450(15) 0.9908(4) 0.55428(16) 0.0496(9) Uani 1 1 d . . . . .
C1 C 0.70142(11) 0.4377(4) 0.48188(12) 0.0235(6) Uani 1 1 d . . . . .
C2 C 0.72518(13) 0.3848(4) 0.43449(12) 0.0299(7) Uani 1 1 d . . . . .
H2 H 0.761212 0.404812 0.428701 0.036 Uiso 1 1 calc R . . . .
C3 C 0.69506(13) 0.3027(4) 0.39632(13) 0.0344(7) Uani 1 1 d . . . . .
H3A H 0.710018 0.269082 0.363241 0.041 Uiso 1 1 calc R . . . .
C4 C 0.64272(13) 0.2691(4) 0.40631(12) 0.0310(7) Uani 1 1 d . . . . .
H4 H 0.621583 0.212746 0.380344 0.037 Uiso 1 1 calc R . . . .
C5 C 0.62224(11) 0.3197(4) 0.45497(12) 0.0240(6) Uani 1 1 d . . . . .
C6 C 0.72802(12) 0.5329(4) 0.52493(12) 0.0246(6) Uani 1 1 d . . . . .
C7 C 0.78502(12) 0.5727(4) 0.52180(14) 0.0317(7) Uani 1 1 d . . . . .
H7A H 0.794859 0.648167 0.551277 0.048 Uiso 1 1 calc GR . . . .
H7B H 0.792158 0.626320 0.487208 0.048 Uiso 1 1 calc GR . . . .
H7C H 0.805337 0.469532 0.524867 0.048 Uiso 1 1 calc GR . . . .
C8 C 0.67685(11) 0.7069(4) 0.63789(11) 0.0218(6) Uani 1 1 d . . . . .
C9 C 0.68942(11) 0.8130(4) 0.68546(11) 0.0216(6) Uani 1 1 d . . . . .
C10 C 0.65340(12) 0.8264(4) 0.72669(12) 0.0264(6) Uani 1 1 d . . . . .
H10 H 0.620960 0.769533 0.723881 0.032 Uiso 1 1 calc R . . . .
C11 C 0.66471(13) 0.9229(4) 0.77208(12) 0.0302(7) Uani 1 1 d . . . . .
H11 H 0.639777 0.933015 0.799854 0.036 Uiso 1 1 calc R . . . .
C12 C 0.71220(13) 1.0040(4) 0.77668(13) 0.0288(7) Uani 1 1 d . . . . .
H12 H 0.720310 1.067419 0.808024 0.035 Uiso 1 1 calc R . . . .
C13 C 0.74773(12) 0.9925(4) 0.73568(13) 0.0285(7) Uani 1 1 d . . . . .
H13 H 0.780063 1.049991 0.738664 0.034 Uiso 1 1 calc R . . . .
C14 C 0.73682(11) 0.8979(4) 0.69008(12) 0.0252(6) Uani 1 1 d . . . . .
H14 H 0.761581 0.891003 0.662047 0.030 Uiso 1 1 calc R . . . .
C15 C 0.56818(12) 0.2844(4) 0.47251(12) 0.0246(6) Uani 1 1 d . . . . .
C16 C 0.53405(13) 0.1685(5) 0.44062(14) 0.0363(8) Uani 1 1 d . . . . .
H16A H 0.507686 0.120130 0.464187 0.054 Uiso 1 1 calc GR . . . .
H16B H 0.555376 0.079242 0.425403 0.054 Uiso 1 1 calc GR . . . .
H16C H 0.516703 0.230251 0.411373 0.054 Uiso 1 1 calc GR . . . .
C17 C 0.50829(11) 0.3985(4) 0.59207(11) 0.0236(6) Uani 1 1 d . . . . .
C18 C 0.46058(11) 0.3801(4) 0.62423(12) 0.0254(6) Uani 1 1 d . . . . .
C19 C 0.41595(12) 0.2942(4) 0.60732(13) 0.0298(7) Uani 1 1 d . . . . .
H19 H 0.414223 0.247574 0.572163 0.036 Uiso 1 1 calc R . . . .
C20 C 0.37427(13) 0.2768(5) 0.64150(13) 0.0352(8) Uani 1 1 d . . . . .
H20 H 0.343926 0.218626 0.629607 0.042 Uiso 1 1 calc R . . . .
C21 C 0.37631(12) 0.3431(5) 0.69288(13) 0.0349(8) Uani 1 1 d . . . . .
H21 H 0.347986 0.326971 0.716597 0.042 Uiso 1 1 calc R . . . .
C22 C 0.41963(14) 0.4331(5) 0.70975(14) 0.0391(8) Uani 1 1 d . . . . .
H22 H 0.420578 0.482083 0.744589 0.047 Uiso 1 1 calc R . . . .
C23 C 0.46173(13) 0.4515(5) 0.67559(14) 0.0349(8) Uani 1 1 d . . . . .
H23 H 0.491489 0.513084 0.687229 0.042 Uiso 1 1 calc R . . . .
C24 C 0.65040(18) 0.2674(5) 0.66035(14) 0.0457(9) Uani 1 1 d D . . . .
H24A H 0.677034 0.346634 0.672909 0.069 Uiso 1 1 calc GR . . . .
H24B H 0.660436 0.154393 0.671274 0.069 Uiso 1 1 calc GR . . . .
H24C H 0.616757 0.295927 0.676232 0.069 Uiso 1 1 calc GR . . . .
O4 O 0.53308(14) 0.8041(5) 0.67224(17) 0.0785(10) Uani 1 1 d . . . . .
H4A H 0.560201 0.774165 0.656277 0.118 Uiso 1 1 calc GR . . . .
C25 C 0.5321(3) 0.9798(8) 0.6761(3) 0.111(3) Uani 1 1 d . . . . .
H25A H 0.501593 1.014378 0.696696 0.166 Uiso 1 1 calc GR . . . .
H25B H 0.530035 1.028112 0.639885 0.166 Uiso 1 1 calc GR . . . .
H25C H 0.563971 1.018625 0.694436 0.166 Uiso 1 1 calc GR . . . .

loop_
_atom_site_aniso_label
_atom_site_aniso_U_11
_atom_site_aniso_U_22
_atom_site_aniso_U_33
_atom_site_aniso_U_23
_atom_site_aniso_U_13
_atom_site_aniso_U_12
Co1 0.0199(2) 0.0211(2) 0.0197(2) -0.00114(15) -0.00225(15) -0.00265(14)
O1 0.0246(11) 0.0297(12) 0.0251(10) -0.0031(9) -0.0024(8) -0.0072(9)
O2 0.0245(11) 0.0391(13) 0.0236(11) -0.0061(9) 0.0013(9) -0.0100(9)
O3 0.0383(13) 0.0237(11) 0.0272(11) 0.0006(9) -0.0057(9) -0.0022(9)
N1 0.0233(12) 0.0216(12) 0.0229(12) -0.0007(10) -0.0023(9) 0.0006(9)
N2 0.0244(12) 0.0211(12) 0.0233(12) -0.0004(10) -0.0041(10) -0.0028(10)
N3 0.0242(12) 0.0242(13) 0.0222(12) -0.0030(10) -0.0035(9) -0.0041(10)
N4 0.0217(12) 0.0216(12) 0.0244(12) 0.0008(10) -0.0025(9) -0.0011(9)
N5 0.0194(12) 0.0252(13) 0.0280(13) -0.0022(10) -0.0026(10) -0.0042(10)
N6 0.0277(13) 0.0219(13) 0.0266(13) -0.0013(10) -0.0066(10) -0.0007(10)
N7 0.0265(13) 0.0278(15) 0.0311(14) 0.0003(11) -0.0050(11) 0.0002(10)
N8 0.057(2) 0.0261(16) 0.065(2) -0.0079(15) -0.0123(18) -0.0052(14)
C1 0.0237(14) 0.0219(14) 0.0249(14) 0.0012(12) 0.0004(11) -0.0003(11)
C2 0.0295(16) 0.0322(17) 0.0281(15) 0.0011(13) 0.0066(12) -0.0016(13)
C3 0.0389(18) 0.0365(18) 0.0281(16) -0.0062(14) 0.0094(14) -0.0029(14)
C4 0.0363(17) 0.0333(17) 0.0233(15) -0.0084(13) -0.0015(13) -0.0040(14)
C5 0.0253(15) 0.0237(15) 0.0230(14) -0.0021(12) -0.0027(11) -0.0006(11)
C6 0.0218(14) 0.0261(15) 0.0257(15) 0.0023(12) -0.0021(11) 0.0010(11)
C7 0.0213(15) 0.0356(18) 0.0382(18) 0.0012(15) -0.0005(13) -0.0030(13)
C8 0.0215(14) 0.0189(13) 0.0248(14) 0.0024(11) -0.0069(11) -0.0033(11)
C9 0.0231(14) 0.0192(13) 0.0223(13) 0.0025(11) -0.0040(11) 0.0003(11)
C10 0.0265(15) 0.0269(16) 0.0257(14) 0.0038(12) -0.0020(12) -0.0023(12)
C11 0.0370(18) 0.0290(17) 0.0248(15) 0.0008(13) 0.0020(13) 0.0009(14)
C12 0.0366(17) 0.0263(16) 0.0235(14) -0.0026(12) -0.0037(12) 0.0012(13)
C13 0.0242(15) 0.0278(16) 0.0334(17) -0.0052(13) -0.0059(12) -0.0046(12)
C14 0.0233(15) 0.0242(15) 0.0281(15) -0.0008(12) -0.0017(12) -0.0038(11)
C15 0.0265(15) 0.0230(14) 0.0239(14) -0.0025(12) -0.0049(11) -0.0010(11)
C16 0.0301(17) 0.0392(19) 0.0395(18) -0.0156(15) -0.0027(14) -0.0067(14)
C17 0.0241(14) 0.0227(14) 0.0239(14) 0.0019(11) -0.0011(11) -0.0017(11)
C18 0.0204(14) 0.0273(15) 0.0286(15) 0.0015(12) -0.0008(11) -0.0036(11)
C19 0.0277(16) 0.0356(18) 0.0260(15) -0.0014(13) -0.0015(12) -0.0057(13)
C20 0.0276(17) 0.046(2) 0.0316(17) 0.0006(15) -0.0003(13) -0.0126(14)
C21 0.0247(16) 0.047(2) 0.0328(17) -0.0022(15) 0.0021(13) -0.0050(14)
C22 0.0344(18) 0.050(2) 0.0327(18) -0.0075(16) 0.0048(14) -0.0070(16)
C23 0.0291(17) 0.0419(19) 0.0336(17) -0.0055(15) -0.0008(13) -0.0090(14)
C24 0.072(3) 0.035(2) 0.0301(18) 0.0047(15) -0.0134(17) 0.0093(18)
O4 0.059(2) 0.088(3) 0.089(3) -0.004(2) -0.0015(19) 0.0007(19)
C25 0.116(6) 0.071(4) 0.144(7) -0.048(4) -0.067(5) 0.030(4)

loop_
_atom_type_symbol
_atom_type_description
_atom_type_scat_dispersion_real
_atom_type_scat_dispersion_imag
_atom_type_scat_source
C C 0.0033 0.0016 'International Tables Vol C Tables 4.2.6.8 and 6.1.1.4'
H H 0.0000 0.0000 'International Tables Vol C Tables 4.2.6.8 and 6.1.1.4'
Co Co 0.3494 0.9721 'International Tables Vol C Tables 4.2.6.8 and 6.1.1.4'
N N 0.0061 0.0033 'International Tables Vol C Tables 4.2.6.8 and 6.1.1.4'
O O 0.0106 0.0060 'International Tables Vol C Tables 4.2.6.8 and 6.1.1.4'

loop_
_geom_angle_atom_site_label_1
_geom_angle_atom_site_label_2
_geom_angle_atom_site_label_3
_geom_angle
_geom_angle_site_symmetry_1
_geom_angle_site_symmetry_3
_geom_angle_publ_flag
O1 Co1 O2 76.31(8) . . ?
O1 Co1 O3 93.50(8) . . ?
O1 Co1 N1 144.63(9) . . ?
O1 Co1 N2 72.50(9) . . ?
O1 Co1 N4 145.18(9) . . ?
O1 Co1 N6 87.99(9) . . ?
O2 Co1 O3 85.60(9) . . ?
O2 Co1 N4 69.73(8) . . ?
O2 Co1 N6 92.65(9) . . ?
O3 Co1 N4 91.39(8) . . ?
N1 Co1 O2 138.65(9) . . ?
N1 Co1 O3 85.93(9) . . ?
N1 Co1 N4 70.10(9) . . ?
N1 Co1 N6 94.11(9) . . ?
N2 Co1 O2 147.11(9) . . ?
N2 Co1 O3 86.11(9) . . ?
N2 Co1 N1 72.17(9) . . ?
N2 Co1 N4 142.28(9) . . ?
N2 Co1 N6 96.43(9) . . ?
N6 Co1 O3 177.36(9) . . ?
N6 Co1 N4 86.14(9) . . ?
C8 O1 Co1 115.01(19) . . ?
C17 O2 Co1 120.93(19) . . ?
Co1 O3 H3 122.4(14) . . ?
C24 O3 Co1 119.9(2) . . ?
C24 O3 H3 106.8(14) . . ?
C1 N1 Co1 118.41(19) . . ?
C5 N1 Co1 121.27(19) . . ?
C5 N1 C1 120.2(3) . . ?
N3 N2 Co1 118.84(18) . . ?
C6 N2 Co1 121.7(2) . . ?
C6 N2 N3 119.4(2) . . ?
C8 N3 N2 107.9(2) . . ?
N5 N4 Co1 116.49(17) . . ?
C15 N4 Co1 121.9(2) . . ?
C15 N4 N5 121.4(2) . . ?
N4 N5 H5 123.6 . . ?
C17 N5 N4 112.9(2) . . ?
C17 N5 H5 123.6 . . ?
N7 N6 Co1 121.0(2) . . ?
N8 N7 N6 178.1(4) . . ?
N1 C1 C2 121.2(3) . . ?
N1 C1 C6 114.4(3) . . ?
C2 C1 C6 124.4(3) . . ?
C1 C2 H2 120.8 . . ?
C3 C2 C1 118.5(3) . . ?
C3 C2 H2 120.8 . . ?
C2 C3 H3A 120.0 . . ?
C2 C3 C4 120.0(3) . . ?
C4 C3 H3A 120.0 . . ?
C3 C4 H4 120.8 . . ?
C5 C4 C3 118.4(3) . . ?
C5 C4 H4 120.8 . . ?
N1 C5 C4 121.6(3) . . ?
N1 C5 C15 113.9(2) . . ?
C4 C5 C15 124.5(3) . . ?
N2 C6 C1 113.1(3) . . ?
N2 C6 C7 125.9(3) . . ?
C1 C6 C7 120.9(3) . . ?
C6 C7 H7A 109.5 . . ?
C6 C7 H7B 109.5 . . ?
C6 C7 H7C 109.5 . . ?
H7A C7 H7B 109.5 . . ?
H7A C7 H7C 109.5 . . ?
H7B C7 H7C 109.5 . . ?
O1 C8 N3 125.7(3) . . ?
O1 C8 C9 118.1(3) . . ?
N3 C8 C9 116.3(2) . . ?
C10 C9 C8 119.3(3) . . ?
C10 C9 C14 119.2(3) . . ?
C14 C9 C8 121.5(3) . . ?
C9 C10 H10 119.8 . . ?
C9 C10 C11 120.3(3) . . ?
C11 C10 H10 119.8 . . ?
C10 C11 H11 120.0 . . ?
C12 C11 C10 120.0(3) . . ?
C12 C11 H11 120.0 . . ?
C11 C12 H12 120.1 . . ?
C13 C12 C11 119.8(3) . . ?
C13 C12 H12 120.1 . . ?
C12 C13 H13 119.6 . . ?
C12 C13 C14 120.8(3) . . ?
C14 C13 H13 119.6 . . ?
C9 C14 H14 120.0 . . ?
C13 C14 C9 119.9(3) . . ?
C13 C14 H14 120.0 . . ?
N4 C15 C5 112.5(3) . . ?
N4 C15 C16 127.1(3) . . ?
C5 C15 C16 120.3(3) . . ?
C15 C16 H16A 109.5 . . ?
C15 C16 H16B 109.5 . . ?
C15 C16 H16C 109.5 . . ?
H16A C16 H16B 109.5 . . ?
H16A C16 H16C 109.5 . . ?
H16B C16 H16C 109.5 . . ?
O2 C17 N5 119.6(3) . . ?
O2 C17 C18 120.5(3) . . ?
N5 C17 C18 119.9(3) . . ?
C19 C18 C17 124.6(3) . . ?
C19 C18 C23 118.9(3) . . ?
C23 C18 C17 116.4(3) . . ?
C18 C19 H19 119.9 . . ?
C20 C19 C18 120.2(3) . . ?
C20 C19 H19 119.9 . . ?
C19 C20 H20 119.7 . . ?
C19 C20 C21 120.6(3) . . ?
C21 C20 H20 119.7 . . ?
C20 C21 H21 120.0 . . ?
C20 C21 C22 120.0(3) . . ?
C22 C21 H21 120.0 . . ?
C21 C22 H22 120.1 . . ?
C21 C22 C23 119.8(3) . . ?
C23 C22 H22 120.1 . . ?
C18 C23 H23 119.8 . . ?
C22 C23 C18 120.4(3) . . ?
C22 C23 H23 119.8 . . ?
O3 C24 H24A 109.5 . . ?
O3 C24 H24B 109.5 . . ?
O3 C24 H24C 109.5 . . ?
H24A C24 H24B 109.5 . . ?
H24A C24 H24C 109.5 . . ?
H24B C24 H24C 109.5 . . ?
C25 O4 H4A 109.5 . . ?
O4 C25 H25A 109.5 . . ?
O4 C25 H25B 109.5 . . ?
O4 C25 H25C 109.5 . . ?
H25A C25 H25B 109.5 . . ?
H25A C25 H25C 109.5 . . ?
H25B C25 H25C 109.5 . . ?

loop_
_geom_bond_atom_site_label_1
_geom_bond_atom_site_label_2
_geom_bond_distance
_geom_bond_site_symmetry_2
_geom_bond_publ_flag
Co1 O1 2.113(2) . ?
Co1 O2 2.168(2) . ?
Co1 O3 2.179(2) . ?
Co1 N1 2.161(2) . ?
Co1 N2 2.146(2) . ?
Co1 N4 2.233(2) . ?
Co1 N6 2.172(3) . ?
O1 C8 1.271(3) . ?
O2 C17 1.233(4) . ?
O3 H3 0.881(9) . ?
O3 C24 1.430(4) . ?
N1 C1 1.343(4) . ?
N1 C5 1.342(4) . ?
N2 N3 1.379(3) . ?
N2 C6 1.293(4) . ?
N3 C8 1.337(4) . ?
N4 N5 1.371(3) . ?
N4 C15 1.286(4) . ?
N5 H5 0.8800 . ?
N5 C17 1.368(4) . ?
N6 N7 1.193(4) . ?
N7 N8 1.153(4) . ?
C1 C2 1.398(4) . ?
C1 C6 1.473(4) . ?
C2 H2 0.9500 . ?
C2 C3 1.381(5) . ?
C3 H3A 0.9500 . ?
C3 C4 1.394(5) . ?
C4 H4 0.9500 . ?
C4 C5 1.385(4) . ?
C5 C15 1.485(4) . ?
C6 C7 1.498(4) . ?
C7 H7A 0.9800 . ?
C7 H7B 0.9800 . ?
C7 H7C 0.9800 . ?
C8 C9 1.488(4) . ?
C9 C10 1.392(4) . ?
C9 C14 1.396(4) . ?
C10 H10 0.9500 . ?
C10 C11 1.394(4) . ?
C11 H11 0.9500 . ?
C11 C12 1.383(5) . ?
C12 H12 0.9500 . ?
C12 C13 1.378(5) . ?
C13 H13 0.9500 . ?
C13 C14 1.388(4) . ?
C14 H14 0.9500 . ?
C15 C16 1.495(4) . ?
C16 H16A 0.9800 . ?
C16 H16B 0.9800 . ?
C16 H16C 0.9800 . ?
C17 C18 1.477(4) . ?
C18 C19 1.394(4) . ?
C18 C23 1.398(4) . ?
C19 H19 0.9500 . ?
C19 C20 1.380(4) . ?
C20 H20 0.9500 . ?
C20 C21 1.382(5) . ?
C21 H21 0.9500 . ?
C21 C22 1.384(5) . ?
C22 H22 0.9500 . ?
C22 C23 1.389(5) . ?
C23 H23 0.9500 . ?
C24 H24A 0.9800 . ?
C24 H24B 0.9800 . ?
C24 H24C 0.9800 . ?
O4 H4A 0.8400 . ?
O4 C25 1.413(7) . ?
C25 H25A 0.9800 . ?
C25 H25B 0.9800 . ?
C25 H25C 0.9800 . ?

loop_
_geom_hbond_atom_site_label_D
_geom_hbond_atom_site_label_H
_geom_hbond_atom_site_label_A
_geom_hbond_distance_DH
_geom_hbond_distance_HA
_geom_hbond_distance_DA
_geom_hbond_angle_DHA
_geom_hbond_site_symmetry_A
_geom_hbond_publ_flag
O3 H3 N8 0.881(9) 1.928(12) 2.785(4) 164(2) 1_545 yes
N5 H5 N6 0.88 2.11 2.928(3) 154.7 5_666 yes
O4 H4A O1 0.84 2.15 2.965(4) 164.5 . yes

loop_
_geom_torsion_atom_site_label_1
_geom_torsion_atom_site_label_2
_geom_torsion_atom_site_label_3
_geom_torsion_atom_site_label_4
_geom_torsion
_geom_torsion_site_symmetry_1
_geom_torsion_site_symmetry_2
_geom_torsion_site_symmetry_3
_geom_torsion_site_symmetry_4
_geom_torsion_publ_flag
Co1 O1 C8 N3 -1.8(4) . . . . ?
Co1 O1 C8 C9 179.97(19) . . . . ?
Co1 O2 C17 N5 5.2(4) . . . . ?
Co1 O2 C17 C18 -177.6(2) . . . . ?
Co1 N1 C1 C2 -177.2(2) . . . . ?
Co1 N1 C1 C6 2.8(3) . . . . ?
Co1 N1 C5 C4 174.5(2) . . . . ?
Co1 N1 C5 C15 -6.8(3) . . . . ?
Co1 N2 N3 C8 -2.8(3) . . . . ?
Co1 N2 C6 C1 6.0(3) . . . . ?
Co1 N2 C6 C7 -176.4(2) . . . . ?
Co1 N4 N5 C17 -4.5(3) . . . . ?
Co1 N4 C15 C5 -4.2(3) . . . . ?
Co1 N4 C15 C16 172.4(3) . . . . ?
O1 C8 C9 C10 9.6(4) . . . . ?
O1 C8 C9 C14 -171.3(3) . . . . ?
O2 C17 C18 C19 -174.0(3) . . . . ?
O2 C17 C18 C23 4.4(5) . . . . ?
N1 C1 C2 C3 2.8(5) . . . . ?
N1 C1 C6 N2 -5.5(4) . . . . ?
N1 C1 C6 C7 176.7(3) . . . . ?
N1 C5 C15 N4 6.8(4) . . . . ?
N1 C5 C15 C16 -170.1(3) . . . . ?
N2 N3 C8 O1 3.0(4) . . . . ?
N2 N3 C8 C9 -178.7(2) . . . . ?
N3 N2 C6 C1 -177.4(2) . . . . ?
N3 N2 C6 C7 0.3(5) . . . . ?
N3 C8 C9 C10 -168.9(3) . . . . ?
N3 C8 C9 C14 10.3(4) . . . . ?
N4 N5 C17 O2 -0.2(4) . . . . ?
N4 N5 C17 C18 -177.4(2) . . . . ?
N5 N4 C15 C5 -178.2(2) . . . . ?
N5 N4 C15 C16 -1.7(5) . . . . ?
N5 C17 C18 C19 3.2(5) . . . . ?
N5 C17 C18 C23 -178.4(3) . . . . ?
C1 N1 C5 C4 -1.7(4) . . . . ?
C1 N1 C5 C15 177.0(3) . . . . ?
C1 C2 C3 C4 -2.3(5) . . . . ?
C2 C1 C6 N2 174.4(3) . . . . ?
C2 C1 C6 C7 -3.3(5) . . . . ?
C2 C3 C4 C5 -0.1(5) . . . . ?
C3 C4 C5 N1 2.1(5) . . . . ?
C3 C4 C5 C15 -176.4(3) . . . . ?
C4 C5 C15 N4 -174.6(3) . . . . ?
C4 C5 C15 C16 8.6(5) . . . . ?
C5 N1 C1 C2 -0.8(4) . . . . ?
C5 N1 C1 C6 179.2(3) . . . . ?
C6 N2 N3 C8 -179.6(3) . . . . ?
C6 C1 C2 C3 -177.2(3) . . . . ?
C8 C9 C10 C11 178.9(3) . . . . ?
C8 C9 C14 C13 -178.4(3) . . . . ?
C9 C10 C11 C12 -0.9(5) . . . . ?
C10 C9 C14 C13 0.8(4) . . . . ?
C10 C11 C12 C13 1.6(5) . . . . ?
C11 C12 C13 C14 -1.1(5) . . . . ?
C12 C13 C14 C9 -0.1(5) . . . . ?
C14 C9 C10 C11 -0.3(4) . . . . ?
C15 N4 N5 C17 169.8(3) . . . . ?
C17 C18 C19 C20 176.7(3) . . . . ?
C17 C18 C23 C22 -176.7(3) . . . . ?
C18 C19 C20 C21 -0.4(5) . . . . ?
C19 C18 C23 C22 1.8(5) . . . . ?
C19 C20 C21 C22 2.3(6) . . . . ?
C20 C21 C22 C23 -2.2(6) . . . . ?
C21 C22 C23 C18 0.1(6) . . . . ?
C23 C18 C19 C20 -1.7(5) . . . . ?
